data_1521787
loop_
_publ_author_name
'Putz, H.'
'Schoen, J.C.'
'Jansen, M.'

_publ_section_title
;
 Structure prediction for crystalline Ca3 Si Br2 using an environment
 dependent potential
;
_journal_name_full 'Zeitschrift fuer Anorganische und Allgemeine Chemie'
_journal_page_first 1624
_journal_page_last 1630
_journal_paper_doi 10.1002/(SICI)1521-3749(199910)625:10<1624::AID-ZAAC1624>3.0.CO;2-K
_journal_volume 625
_journal_year 1999
_chemical_formula_sum 'Br2 Ca3 Si'
_chemical_name_systematic 'Ca3 Si Br2'
_space_group_IT_number 8
_symmetry_space_group_name_Hall 'C -2y'
_symmetry_space_group_name_H-M 'C 1 m 1'
_cell_angle_alpha 90
_cell_angle_beta 115.02
_cell_angle_gamma 90
_cell_formula_units_Z 2
_cell_length_a 7.889
_cell_length_b 4.563
_cell_length_c 13.133
_cell_volume 428.392
_citation_journal_id_ASTM ZAACAB
_cod_data_source_file Putz_ZAACAB_1999_818.cif
_cod_data_source_block Br2Ca3Si1
_cod_original_cell_volume 428.3921
_cod_original_formula_sum 'Br2 Ca3 Si1'
_cod_struct_determination_method theoretical
_cod_database_code 1521787

loop_
_symmetry_equiv_pos_as_xyz
x,y,z
x,-y,z
x+1/2,y+1/2,z
x+1/2,-y+1/2,z

loop_
_atom_site_label
_atom_site_type_symbol
_atom_site_fract_x
_atom_site_fract_y
_atom_site_fract_z
_atom_site_occupancy
_atom_site_U_iso_or_equiv
Ca1 Ca+2 0.577 0 0.875 1 0.0
Si1 Si-4 0 0 0 1 0.0
Br1 Br-1 0.883 0 0.315 1 0.0
Br2 Br-1 0.428 0 0.62 1 0.0
Ca3 Ca+2 0.658 0 0.474 1 0.0
Ca2 Ca+2 0.433 0 0.14 1 0.0
